data_7234305
loop_
_publ_author_name
'Xiaojun Yin'
'Tingke Zhang'
'Qiming Peng'
'Tao Zhou'
'Weixuan Zeng'
'Zece Zhu'
'Guohua Xie'
'Feng Li'
'Dongge Ma'
'Chuluo Yang'

_publ_section_title
;
 Benzobisoxazole-based electron transporting materials with high Tg and
 ambipolar property: high efficiency deep-red phosphorescent OLEDs
;
_journal_name_full 'Journal of Materials Chemistry C'
_journal_page_first 7589
_journal_page_last 7596
_journal_paper_doi 10.1039/C5TC01353D
_journal_volume 3
_journal_year 2015
_chemical_formula_sum 'C48 H42 N2 O6 P2'
_chemical_formula_weight 804.78
_chemical_melting_point 403
_chemical_name_common TPO-DBBO
_chemical_name_systematic
;     
4,8-bis(4-yl-triphenylphosphine oxide)-2,6-dimethylbenzo
[1,2-d:4,5-d']bis(oxazole)
;
_space_group_IT_number 14
_space_group_name_Hall '-P 2yn'
_space_group_name_H-M_alt 'P 1 21/n 1'
_symmetry_cell_setting monoclinic
_symmetry_space_group_name_H-M 'P 1 21/n 1'
_atom_sites_solution_hydrogens geom
_atom_sites_solution_primary direct
_atom_sites_solution_secondary difmap
_cell_angle_alpha 90.00
_cell_angle_beta 101.866(2)
_cell_angle_gamma 90.00
_cell_formula_units_Z 2
_cell_length_a 9.8428(15)
_cell_length_b 17.450(3)
_cell_length_c 12.4113(19)
_cell_measurement_temperature 273(2)
_cell_volume 2086.2(6)
_computing_structure_refinement 'SHELXL-97 (Sheldrick, 1997)'
_computing_structure_solution 'SHELXS-97 (Sheldrick, 1990)'
_diffrn_ambient_temperature 273(2)
_diffrn_measured_fraction_theta_full 0.978
_diffrn_measured_fraction_theta_max 0.978
_diffrn_radiation_monochromator graphite
_diffrn_radiation_source 'fine-focus sealed tube'
_diffrn_radiation_type MoK\a
_diffrn_radiation_wavelength 0.71073
_diffrn_reflns_av_R_equivalents 0.0272
_diffrn_reflns_av_sigmaI/netI 0.0290
_diffrn_reflns_limit_h_max 11
_diffrn_reflns_limit_h_min -9
_diffrn_reflns_limit_k_max 20
_diffrn_reflns_limit_k_min -20
_diffrn_reflns_limit_l_max 14
_diffrn_reflns_limit_l_min -14
_diffrn_reflns_number 11642
_diffrn_reflns_theta_full 24.99
_diffrn_reflns_theta_max 24.99
_diffrn_reflns_theta_min 2.04
_exptl_absorpt_coefficient_mu 0.156
_exptl_crystal_colour white
_exptl_crystal_density_diffrn 1.281
_exptl_crystal_density_method 'not measured'
_exptl_crystal_description block
_exptl_crystal_F_000 844
_exptl_crystal_preparation Luminescent
_exptl_crystal_recrystallization_method 'Re-crystallisation from solvent: Methanol'
_refine_diff_density_max 0.421
_refine_diff_density_min -0.397
_refine_diff_density_rms 0.080
_refine_ls_extinction_method none
_refine_ls_goodness_of_fit_ref 1.090
_refine_ls_hydrogen_treatment mixed
_refine_ls_matrix_type full
_refine_ls_number_parameters 279
_refine_ls_number_reflns 3597
_refine_ls_number_restraints 3
_refine_ls_restrained_S_all 1.092
_refine_ls_R_factor_all 0.0700
_refine_ls_R_factor_gt 0.0624
_refine_ls_shift/su_max 0.000
_refine_ls_shift/su_mean 0.000
_refine_ls_structure_factor_coef Fsqd
_refine_ls_weighting_details 'calc w=1/[\s^2^(Fo^2^)+(0.1665P)^2^+0.3913P] where P=(Fo^2^+2Fc^2^)/3'
_refine_ls_weighting_scheme calc
_refine_ls_wR_factor_gt 0.2009
_refine_ls_wR_factor_ref 0.2190
_reflns_number_gt 3094
_reflns_number_total 3597
_reflns_threshold_expression >2sigma(I)
_cod_data_source_file J-Mater-Chem-C-2015-3-7589.cif
_cod_data_source_block yxj2014004a
_cod_depositor_comments
;
The following automatic conversions were performed:

data item '_symmetry_cell_setting' value 'Monoclinic' was changed to
'monoclinic' in accordance with the built-in table derived from the
CIF Core dictionary named 'cif_core.dic' version 2.4.5 last updated
on 2014-11-21.

Automatic conversion script
Id: cif_fix_values 6909 2019-04-08 15:41:33Z antanas 
;
_cod_original_sg_symbol_H-M P2(1)/n
_cod_database_code 7234305

loop_
_symmetry_equiv_pos_as_xyz
'x, y, z'
'-x+1/2, y+1/2, -z+1/2'
'-x, -y, -z'
'x-1/2, -y-1/2, z-1/2'

loop_
_atom_site_label
_atom_site_type_symbol
_atom_site_fract_x
_atom_site_fract_y
_atom_site_fract_z
_atom_site_U_iso_or_equiv
_atom_site_adp_type
_atom_site_occupancy
_atom_site_symmetry_multiplicity
_atom_site_calc_flag
_atom_site_refinement_flags
_atom_site_disorder_assembly
_atom_site_disorder_group
P1 P 0.33389(6) 0.17269(3) 0.68002(5) 0.0411(3) Uani 1 1 d . . .
O2 O 1.02905(16) 0.14471(9) 0.93266(13) 0.0429(4) Uani 1 1 d . . .
C16 C 0.7408(2) 0.07104(12) 0.87602(17) 0.0371(5) Uani 1 1 d . . .
C19 C 0.8703(2) 0.03552(13) 0.93817(17) 0.0369(5) Uani 1 1 d . . .
C21 C 0.9988(2) 0.07036(12) 0.95930(17) 0.0363(5) Uani 1 1 d . . .
N1 N 0.77222(19) -0.09341(11) 0.97316(16) 0.0411(5) Uani 1 1 d . . .
C20 C 0.8768(2) -0.03852(13) 0.98195(17) 0.0363(5) Uani 1 1 d . . .
C13 C 0.4966(2) 0.13654(12) 0.75764(18) 0.0381(5) Uani 1 1 d . . .
C15 C 0.7427(2) 0.11488(13) 0.78291(19) 0.0405(5) Uani 1 1 d . . .
H15 H 0.8261 0.1230 0.7605 0.049 Uiso 1 1 calc R . .
C14 C 0.6222(2) 0.14629(13) 0.72377(19) 0.0429(5) Uani 1 1 d . . .
H14 H 0.6243 0.1744 0.6604 0.052 Uiso 1 1 calc R . .
C1 C 0.3386(2) 0.15085(14) 0.5392(2) 0.0457(6) Uani 1 1 d . . .
C18 C 0.4948(2) 0.09375(14) 0.8517(2) 0.0443(6) Uani 1 1 d . . .
H18 H 0.4122 0.0873 0.8759 0.053 Uiso 1 1 calc R . .
O1 O 0.21536(17) 0.13653(11) 0.71819(16) 0.0553(5) Uani 1 1 d . . .
C7 C 0.3312(3) 0.27560(13) 0.69333(19) 0.0451(6) Uani 1 1 d . . .
C17 C 0.6158(2) 0.06078(14) 0.90952(19) 0.0433(6) Uani 1 1 d . . .
H17 H 0.6134 0.0314 0.9716 0.052 Uiso 1 1 calc R . .
C22 C 1.1665(2) 0.15318(14) 0.97635(19) 0.0429(5) Uani 1 1 d . . .
C23 C 1.2292(3) 0.22875(15) 0.9638(2) 0.0587(7) Uani 1 1 d . . .
H23A H 1.3278 0.2232 0.9720 0.088 Uiso 1 1 calc R . .
H23B H 1.2097 0.2631 1.0191 0.088 Uiso 1 1 calc R . .
H23C H 1.1907 0.2490 0.8921 0.088 Uiso 1 1 calc R . .
C2 C 0.3412(3) 0.20526(17) 0.4596(2) 0.0599(7) Uani 1 1 d . . .
H2 H 0.3393 0.2570 0.4773 0.072 Uiso 1 1 calc R . .
C8 C 0.4516(3) 0.32016(15) 0.7191(3) 0.0590(7) Uani 1 1 d . . .
H8 H 0.5383 0.2970 0.7279 0.071 Uiso 1 1 calc R . .
C12 C 0.2035(3) 0.31146(17) 0.6787(3) 0.0655(8) Uani 1 1 d . . .
H12 H 0.1224 0.2829 0.6592 0.079 Uiso 1 1 calc R . .
C10 C 0.3126(5) 0.43361(17) 0.7182(3) 0.0756(10) Uani 1 1 d . . .
H10 H 0.3058 0.4864 0.7264 0.091 Uiso 1 1 calc R . .
C4 C 0.3468(4) 0.1084(2) 0.3254(3) 0.0822(11) Uani 1 1 d . . .
H4 H 0.3476 0.0942 0.2533 0.099 Uiso 1 1 calc R . .
C11 C 0.1963(4) 0.3903(2) 0.6932(3) 0.0799(10) Uani 1 1 d . . .
H11 H 0.1100 0.4137 0.6855 0.096 Uiso 1 1 calc R . .
C9 C 0.4420(4) 0.39914(17) 0.7315(3) 0.0721(9) Uani 1 1 d . . .
H9 H 0.5221 0.4287 0.7488 0.086 Uiso 1 1 calc R . .
C3 C 0.3468(4) 0.1835(2) 0.3533(3) 0.0746(9) Uani 1 1 d . . .
H3A H 0.3505 0.2208 0.3005 0.090 Uiso 1 1 calc R . .
C5 C 0.3455(6) 0.0544(2) 0.4034(4) 0.1101(17) Uani 1 1 d . . .
H5 H 0.3502 0.0030 0.3851 0.132 Uiso 1 1 calc R . .
C6 C 0.3374(5) 0.07443(19) 0.5101(3) 0.0890(13) Uani 1 1 d . . .
H6 H 0.3311 0.0366 0.5616 0.107 Uiso 1 1 calc R . .
O3 O 0.9462(3) 0.1496(2) 0.6164(2) 0.0970(9) Uani 1 1 d D . .
C24A C 0.9297(6) 0.1039(4) 0.5239(6) 0.122(3) Uani 0.877(12) 1 d PD A 1
H24A H 0.9695 0.1290 0.4689 0.183 Uiso 0.877(12) 1 calc PR A 1
H24B H 0.8326 0.0952 0.4957 0.183 Uiso 0.877(12) 1 calc PR A 1
H24C H 0.9755 0.0557 0.5428 0.183 Uiso 0.877(12) 1 calc PR A 1
C24B C 0.962(3) 0.0705(10) 0.621(3) 0.083(13) Uani 0.123(12) 1 d PD A 2
H24D H 1.0252 0.0551 0.5757 0.124 Uiso 0.123(12) 1 calc PR A 2
H24E H 0.8735 0.0465 0.5952 0.124 Uiso 0.123(12) 1 calc PR A 2
H24F H 0.9982 0.0552 0.6959 0.124 Uiso 0.123(12) 1 calc PR A 2
H3 H 1.026(3) 0.141(3) 0.656(4) 0.117(17) Uiso 1 1 d D . .

loop_
_atom_site_aniso_label
_atom_site_aniso_U_11
_atom_site_aniso_U_22
_atom_site_aniso_U_33
_atom_site_aniso_U_23
_atom_site_aniso_U_13
_atom_site_aniso_U_12
P1 0.0348(4) 0.0373(4) 0.0478(4) 0.0064(2) 0.0007(3) 0.0041(2)
O2 0.0424(9) 0.0368(9) 0.0474(9) 0.0027(6) 0.0045(7) -0.0009(6)
C16 0.0344(11) 0.0380(11) 0.0375(11) -0.0024(8) 0.0041(9) 0.0023(9)
C19 0.0335(11) 0.0413(12) 0.0346(10) -0.0004(8) 0.0041(9) 0.0029(8)
C21 0.0360(11) 0.0355(11) 0.0367(11) 0.0012(8) 0.0058(9) 0.0019(8)
N1 0.0340(10) 0.0447(11) 0.0425(10) 0.0017(8) 0.0028(8) -0.0052(7)
C20 0.0313(11) 0.0403(11) 0.0357(10) -0.0013(8) 0.0027(8) 0.0012(8)
C13 0.0315(11) 0.0355(11) 0.0440(12) 0.0028(9) 0.0002(9) -0.0003(8)
C15 0.0299(11) 0.0465(12) 0.0448(12) 0.0030(10) 0.0069(9) 0.0004(9)
C14 0.0440(13) 0.0458(13) 0.0384(11) 0.0100(9) 0.0071(10) 0.0037(10)
C1 0.0374(12) 0.0434(12) 0.0492(13) -0.0009(10) -0.0078(10) 0.0039(10)
C18 0.0345(12) 0.0471(13) 0.0514(13) 0.0087(10) 0.0088(10) 0.0044(9)
O1 0.0371(10) 0.0558(11) 0.0703(12) 0.0156(9) 0.0044(8) 0.0005(7)
C7 0.0531(15) 0.0395(12) 0.0400(12) 0.0043(9) 0.0033(11) 0.0082(10)
C17 0.0373(12) 0.0531(13) 0.0399(12) 0.0124(10) 0.0087(9) 0.0036(10)
C22 0.0418(13) 0.0428(12) 0.0421(12) -0.0011(9) 0.0041(10) -0.0063(10)
C23 0.0631(17) 0.0474(15) 0.0646(17) -0.0010(12) 0.0106(13) -0.0159(12)
C2 0.0776(19) 0.0488(15) 0.0506(14) -0.0002(11) 0.0066(13) -0.0041(13)
C8 0.0620(17) 0.0476(15) 0.0648(17) -0.0035(12) 0.0074(14) 0.0038(12)
C12 0.0608(18) 0.0534(15) 0.083(2) 0.0151(14) 0.0163(15) 0.0182(13)
C10 0.122(3) 0.0442(15) 0.0635(18) 0.0037(13) 0.0248(19) 0.0174(18)
C4 0.079(2) 0.100(3) 0.0588(18) -0.0263(18) -0.0071(16) 0.0197(19)
C11 0.090(3) 0.0588(19) 0.094(2) 0.0156(17) 0.026(2) 0.0337(18)
C9 0.097(3) 0.0466(16) 0.0718(19) -0.0065(13) 0.0164(18) -0.0098(16)
C3 0.088(2) 0.082(2) 0.0511(17) 0.0001(15) 0.0087(16) 0.0066(17)
C5 0.176(5) 0.062(2) 0.079(2) -0.024(2) -0.005(3) 0.030(3)
C6 0.143(4) 0.0460(16) 0.068(2) -0.0091(14) -0.002(2) 0.0141(19)
O3 0.0481(14) 0.153(3) 0.0885(19) 0.0143(18) 0.0098(13) 0.0201(15)
C24A 0.100(4) 0.107(4) 0.133(6) -0.051(4) -0.034(4) 0.037(3)
C24B 0.046(16) 0.09(2) 0.13(3) -0.005(18) 0.049(18) -0.027(14)

loop_
_atom_type_symbol
_atom_type_description
_atom_type_scat_dispersion_real
_atom_type_scat_dispersion_imag
_atom_type_scat_source
C C 0.0033 0.0016 'International Tables Vol C Tables 4.2.6.8 and 6.1.1.4'
H H 0.0000 0.0000 'International Tables Vol C Tables 4.2.6.8 and 6.1.1.4'
N N 0.0061 0.0033 'International Tables Vol C Tables 4.2.6.8 and 6.1.1.4'
O O 0.0106 0.0060 'International Tables Vol C Tables 4.2.6.8 and 6.1.1.4'
P P 0.1023 0.0942 'International Tables Vol C Tables 4.2.6.8 and 6.1.1.4'

loop_
_geom_angle_atom_site_label_1
_geom_angle_atom_site_label_2
_geom_angle_atom_site_label_3
_geom_angle
_geom_angle_site_symmetry_1
_geom_angle_site_symmetry_3
O1 P1 C1 113.47(12) . .
O1 P1 C7 111.46(12) . .
C1 P1 C7 107.68(11) . .
O1 P1 C13 110.48(10) . .
C1 P1 C13 104.32(11) . .
C7 P1 C13 109.11(11) . .
C22 O2 C21 104.57(17) . .
C17 C16 C15 119.0(2) . .
C17 C16 C19 120.66(19) . .
C15 C16 C19 120.3(2) . .
C21 C19 C20 111.5(2) . .
C21 C19 C16 124.8(2) . .
C20 C19 C16 123.7(2) . .
C19 C21 O2 126.91(19) . .
C19 C21 C20 126.3(2) . 3_757
O2 C21 C20 106.70(18) . 3_757
C22 N1 C20 104.60(19) 3_757 .
N1 C20 C19 129.1(2) . .
N1 C20 C21 108.64(19) . 3_757
C19 C20 C21 122.2(2) . 3_757
C18 C13 C14 118.9(2) . .
C18 C13 P1 118.28(17) . .
C14 C13 P1 122.70(17) . .
C14 C15 C16 120.4(2) . .
C15 C14 C13 120.8(2) . .
C2 C1 C6 118.7(3) . .
C2 C1 P1 124.1(2) . .
C6 C1 P1 117.3(2) . .
C17 C18 C13 120.1(2) . .
C12 C7 C8 118.9(2) . .
C12 C7 P1 118.0(2) . .
C8 C7 P1 123.12(19) . .
C18 C17 C16 120.8(2) . .
N1 C22 O2 115.5(2) 3_757 .
N1 C22 C23 127.2(2) 3_757 .
O2 C22 C23 117.3(2) . .
C1 C2 C3 120.4(3) . .
C9 C8 C7 120.1(3) . .
C7 C12 C11 120.0(3) . .
C11 C10 C9 119.9(3) . .
C5 C4 C3 119.3(3) . .
C10 C11 C12 121.2(3) . .
C10 C9 C8 119.8(3) . .
C4 C3 C2 120.7(3) . .
C4 C5 C6 121.2(3) . .
C1 C6 C5 119.5(4) . .
C24A O3 C24B 56.9(16) . .

loop_
_geom_bond_atom_site_label_1
_geom_bond_atom_site_label_2
_geom_bond_distance
_geom_bond_site_symmetry_2
P1 O1 1.4869(19) .
P1 C1 1.799(3) .
P1 C7 1.804(2) .
P1 C13 1.804(2) .
O2 C22 1.358(3) .
O2 C21 1.386(3) .
C16 C17 1.389(3) .
C16 C15 1.389(3) .
C16 C19 1.483(3) .
C19 C21 1.380(3) .
C19 C20 1.398(3) .
C21 C20 1.404(3) 3_757
N1 C22 1.299(3) 3_757
N1 C20 1.394(3) .
C20 C21 1.404(3) 3_757
C13 C18 1.389(3) .
C13 C14 1.396(3) .
C15 C14 1.375(3) .
C1 C2 1.374(4) .
C1 C6 1.381(4) .
C18 C17 1.382(3) .
C7 C12 1.382(4) .
C7 C8 1.399(4) .
C22 N1 1.299(3) 3_757
C22 C23 1.477(3) .
C2 C3 1.384(4) .
C8 C9 1.392(4) .
C12 C11 1.392(4) .
C10 C11 1.353(6) .
C10 C9 1.388(5) .
C4 C5 1.352(6) .
C4 C3 1.355(5) .
C5 C6 1.388(6) .
O3 C24A 1.379(6) .
O3 C24B 1.389(18) .

loop_
_cod_changelog_entry_id
_cod_changelog_entry_author
_cod_changelog_entry_date
_cod_changelog_entry_text
1 'Vaitkus, Antanas' 2024-11-15T15:54:46+02:00
;
 Removed the '_chemical_formula_moiety' data item since it had an incorrect
 value that was identical to the value of the '_chemical_formula_weight' data
 item.
;
